data_4121040
loop_
_publ_author_name
'Xin-Hua Zhao'
'Xing-Cai Huang'
'Shao-Liang Zhang'
'Dong Shao'
'Hai-Yan Wei'
'Xin-Yi Wang'

_publ_contact_author
;
        Xinyi Wang
        School of Chemistry and Chemical Engineering
        State Key Labatory of Coordination Chemistry
        Nanjing National Lab of Microstructure 
        Nanjing University
;
_publ_contact_author_email wangxy66@nju.edu.cn
_publ_contact_author_fax 86-25-83314502
_publ_contact_author_phone 86-25-83621651
_publ_section_title
;
 Cation-Dependent Magnetic Ordering and Room-Temperature Bistability in
 Azido-Bridged Perovskite-Type Compounds
;
_journal_name_full 'Journal of the American Chemical Society'
_journal_page_first 16006
_journal_page_last 16009
_journal_paper_doi 10.1021/ja407654n
_journal_volume 135
_journal_year 2013
_chemical_formula_sum 'C3 H10 Mn N10'
_chemical_formula_weight 241.15
_chemical_name_common MnN3TriMA330K
_chemical_name_systematic
; 
 ? 
;
_space_group_IT_number 15
_symmetry_cell_setting monoclinic
_symmetry_space_group_name_Hall '-C 2yc'
_symmetry_space_group_name_H-M 'C 1 2/c 1'
_atom_sites_solution_hydrogens geom
_atom_sites_solution_primary direct
_atom_sites_solution_secondary difmap
_audit_creation_method SHELXL-97
_cell_angle_alpha 90.00
_cell_angle_beta 105.265(2)
_cell_angle_gamma 90.00
_cell_formula_units_Z 4
_cell_length_a 8.4529(13)
_cell_length_b 9.3581(14)
_cell_length_c 12.884(2)
_cell_measurement_reflns_used 2775
_cell_measurement_temperature 330(2)
_cell_measurement_theta_max 28.3720
_cell_measurement_theta_min 3.2781
_cell_volume 983.2(3)
_computing_cell_refinement 'Bruker SAINT'
_computing_data_collection 'Bruker ApexII'
_computing_data_reduction 'Bruker SAINT'
_computing_molecular_graphics Diamond
_computing_publication_material 'SHELXL-97 (Sheldrick, 2008)'
_computing_structure_refinement 'SHELXL-97 (Sheldrick, 2008)'
_computing_structure_solution 'SHELXS-97 (Sheldrick, 2008)'
_diffrn_ambient_temperature 330(2)
_diffrn_measured_fraction_theta_full 0.995
_diffrn_measured_fraction_theta_max 0.995
_diffrn_measurement_device_type 'Bruker ApexII'
_diffrn_measurement_method 'phi and omega scans'
_diffrn_radiation_monochromator graphite
_diffrn_radiation_source 'fine-focus sealed tube'
_diffrn_radiation_type MoK\a
_diffrn_radiation_wavelength 0.71073
_diffrn_reflns_av_R_equivalents 0.0290
_diffrn_reflns_av_sigmaI/netI 0.0273
_diffrn_reflns_limit_h_max 11
_diffrn_reflns_limit_h_min -11
_diffrn_reflns_limit_k_max 12
_diffrn_reflns_limit_k_min -9
_diffrn_reflns_limit_l_max 17
_diffrn_reflns_limit_l_min -17
_diffrn_reflns_number 4598
_diffrn_reflns_theta_full 27.50
_diffrn_reflns_theta_max 28.37
_diffrn_reflns_theta_min 3.28
_exptl_absorpt_coefficient_mu 1.325
_exptl_absorpt_correction_T_max 0.7457
_exptl_absorpt_correction_T_min 0.5588
_exptl_absorpt_correction_type multi-scan
_exptl_absorpt_process_details 'SADABS: Bruker, 2000'
_exptl_crystal_colour 'light yellow'
_exptl_crystal_density_diffrn 1.629
_exptl_crystal_description block
_exptl_crystal_F_000 492
_exptl_crystal_size_max 0.49
_exptl_crystal_size_mid 0.48
_exptl_crystal_size_min 0.39
_refine_diff_density_max 0.406
_refine_diff_density_min -0.285
_refine_diff_density_rms 0.079
_refine_ls_extinction_coef 0.087(6)
_refine_ls_extinction_expression Fc^*^=kFc[1+0.001xFc^2^\l^3^/sin(2\q)]^-1/4^
_refine_ls_extinction_method SHELXL
_refine_ls_goodness_of_fit_ref 1.168
_refine_ls_hydrogen_treatment constr
_refine_ls_matrix_type full
_refine_ls_number_parameters 75
_refine_ls_number_reflns 1228
_refine_ls_number_restraints 12
_refine_ls_restrained_S_all 1.426
_refine_ls_R_factor_all 0.0314
_refine_ls_R_factor_gt 0.0280
_refine_ls_shift/su_max 0.000
_refine_ls_shift/su_mean 0.000
_refine_ls_structure_factor_coef Fsqd
_refine_ls_weighting_details 'calc w=1/[\s^2^(Fo^2^)+(0.0477P)^2^+0.4799P] where P=(Fo^2^+2Fc^2^)/3'
_refine_ls_weighting_scheme calc
_refine_ls_wR_factor_gt 0.0850
_refine_ls_wR_factor_ref 0.0901
_reflns_number_gt 1081
_reflns_number_total 1228
_reflns_threshold_expression >2sigma(I)
_cod_data_source_file ja407654n_si_002_14.cif
_cod_data_source_block Mn-N3-TriMA-330K
_cod_depositor_comments
;
The following automatic conversions were performed:

'_exptl_absorpt_correction_type' value 'multi-Scan' changed to
'multi-scan' according to the built-in table from CIF Core dictionary
named 'cif_core.dic' version 2.4.1 from 2010-06-29.

Automatic conversion script
Id: cif_fix_values 2281 2013-09-26 08:29:07Z andrius 
;
_cod_database_code 4121040

loop_
_symmetry_equiv_pos_as_xyz
'x, y, z'
'-x, y, -z+1/2'
'x+1/2, y+1/2, z'
'-x+1/2, y+1/2, -z+1/2'
'-x, -y, -z'
'x, -y, z-1/2'
'-x+1/2, -y+1/2, -z'
'x+1/2, -y+1/2, z-1/2'

loop_
_atom_site_label
_atom_site_type_symbol
_atom_site_fract_x
_atom_site_fract_y
_atom_site_fract_z
_atom_site_U_iso_or_equiv
_atom_site_adp_type
_atom_site_occupancy
_atom_site_symmetry_multiplicity
_atom_site_calc_flag
_atom_site_refinement_flags
Mn1 Mn 0.5000 0.0000 0.0000 0.0273(2) Uani 1 2 d S
N2 N 0.5000 0.0455(3) 0.2500 0.0401(6) Uani 1 2 d SU
N5 N 0.7186(3) 0.1292(2) -0.0025(2) 0.0559(6) Uani 1 1 d .
N1 N 0.5510(3) 0.0483(4) 0.17521(18) 0.0626(6) Uani 1 1 d U
N3 N 0.3378(3) 0.1906(3) -0.0406(2) 0.0596(6) Uani 1 1 d .
N6 N 0.7500 0.2500 0.0000 0.0362(5) Uani 1 2 d S
N4 N 0.2500 0.2500 0.0000 0.0356(5) Uani 1 2 d S
N7 N -0.0504(6) 0.0196(4) 0.2246(4) 0.0415(9) Uani 0.50 1 d P
H7 H -0.1513 0.0196 0.1771 0.050 Uiso 0.50 1 calc PR
C1 C 0.0000 0.1707(4) 0.2500 0.0673(11) Uani 1 2 d S
C2 C 0.0639(5) -0.0542(5) 0.1743(3) 0.0844(12) Uani 1 1 d .

loop_
_atom_site_aniso_label
_atom_site_aniso_U_11
_atom_site_aniso_U_22
_atom_site_aniso_U_33
_atom_site_aniso_U_23
_atom_site_aniso_U_13
_atom_site_aniso_U_12
Mn1 0.0282(3) 0.0255(3) 0.0307(3) -0.00144(12) 0.01191(18) 0.00057(12)
N2 0.0550(14) 0.0357(12) 0.0312(10) 0.000 0.0142(10) 0.000
N5 0.0467(11) 0.0441(12) 0.0834(16) 0.0029(11) 0.0286(11) -0.0100(9)
N1 0.0718(14) 0.0795(15) 0.0410(10) -0.0095(11) 0.0227(10) -0.0049(12)
N3 0.0699(14) 0.0454(12) 0.0738(15) 0.0119(11) 0.0370(12) 0.0249(11)
N6 0.0265(11) 0.0444(15) 0.0394(12) 0.0058(11) 0.0118(9) -0.0042(10)
N4 0.0369(12) 0.0258(11) 0.0438(13) 0.0054(10) 0.0104(10) 0.0068(9)
N7 0.0357(19) 0.045(2) 0.041(2) 0.0015(14) 0.0048(15) 0.0009(13)
C1 0.099(3) 0.042(2) 0.057(2) 0.000 0.013(2) 0.000
C2 0.073(2) 0.090(3) 0.092(3) -0.043(2) 0.0247(19) 0.006(2)

loop_
_atom_type_symbol
_atom_type_description
_atom_type_scat_dispersion_real
_atom_type_scat_dispersion_imag
_atom_type_scat_source
C C 0.0033 0.0016 'International Tables Vol C Tables 4.2.6.8 and 6.1.1.4'
H H 0.0000 0.0000 'International Tables Vol C Tables 4.2.6.8 and 6.1.1.4'
Mn Mn 0.3368 0.7283 'International Tables Vol C Tables 4.2.6.8 and 6.1.1.4'
N N 0.0061 0.0033 'International Tables Vol C Tables 4.2.6.8 and 6.1.1.4'

loop_
_geom_angle_atom_site_label_1
_geom_angle_atom_site_label_2
_geom_angle_atom_site_label_3
_geom_angle
_geom_angle_site_symmetry_1
_geom_angle_site_symmetry_3
N5 Mn1 N5 180.0 . 5_655
N5 Mn1 N3 91.35(9) . .
N5 Mn1 N3 88.65(9) 5_655 .
N5 Mn1 N3 88.65(9) . 5_655
N5 Mn1 N3 91.35(9) 5_655 5_655
N3 Mn1 N3 180.0 . 5_655
N5 Mn1 N1 92.04(10) . 5_655
N5 Mn1 N1 87.96(10) 5_655 5_655
N3 Mn1 N1 88.94(10) . 5_655
N3 Mn1 N1 91.06(10) 5_655 5_655
N5 Mn1 N1 87.96(10) . .
N5 Mn1 N1 92.04(10) 5_655 .
N3 Mn1 N1 91.06(10) . .
N3 Mn1 N1 88.94(10) 5_655 .
N1 Mn1 N1 180.0 5_655 .
N1 N2 N1 177.4(4) . 2_655
N6 N5 Mn1 135.81(16) . .
N2 N1 Mn1 145.5(2) . .
N4 N3 Mn1 135.02(16) . .
N5 N6 N5 180.0 7_655 .
N3 N4 N3 180.0 7 .
C2 N7 C1 111.1(4) . .
C2 N7 C2 112.0(5) . 2
C1 N7 C2 109.1(4) . 2
N7 C1 N7 36.3(4) . 2
N7 C2 N7 36.3(3) . 2

loop_
_geom_bond_atom_site_label_1
_geom_bond_atom_site_label_2
_geom_bond_distance
_geom_bond_site_symmetry_2
Mn1 N5 2.216(2) .
Mn1 N5 2.216(2) 5_655
Mn1 N3 2.227(2) .
Mn1 N3 2.227(2) 5_655
Mn1 N1 2.230(2) 5_655
Mn1 N1 2.230(2) .
N2 N1 1.155(2) .
N2 N1 1.155(2) 2_655
N5 N6 1.159(2) .
N3 N4 1.157(2) .
N6 N5 1.159(2) 7_655
N4 N3 1.157(2) 7
N7 C2 1.470(6) .
N7 C1 1.488(5) .
N7 C2 1.505(6) 2
C1 N7 1.488(5) 2
C2 N7 1.505(6) 2
